data_2212561
loop_
_publ_author_name
'Bryndal, Iwona'
'Lis, Tadeusz'

_publ_section_title
;
 Dicyclohexylaminium
 <i>N</i>-(<i>tert</i>-butoxycarbonyl)-<small>L</small>-threoninate: a
 monoclinic structure with <i>Z</i>' = 4
;
_journal_coeditor_code HB2273
_journal_issue 3
_journal_name_full 'Acta Crystallographica Section E'
_journal_page_first o1444
_journal_page_last o1447
_journal_paper_doi 10.1107/S1600536807007489
_journal_volume 63
_journal_year 2007
_chemical_formula_iupac 'C12 H24 N +, C9 H16 N O5 -'
_chemical_formula_moiety 'C12 H24 N +, C9 H16 N O5 -'
_chemical_formula_sum 'C21 H40 N2 O5'
_chemical_formula_weight 400.55
_chemical_name_common
;
Dicyclohexylammonium N-(tert-butoxycarbonyl)-L-threoninate
;
_chemical_name_systematic
;
Dicyclohexylaminium
(2S,3R)-2-[(tert-butoxycarbonyl)amino]-3-hydroxybutanoate]
;
_space_group_IT_number 4
_symmetry_cell_setting monoclinic
_symmetry_space_group_name_Hall 'P 2yb'
_symmetry_space_group_name_H-M 'P 1 21 1'
_atom_sites_solution_hydrogens difmap
_atom_sites_solution_primary direct
_atom_sites_solution_secondary difmap
_audit_creation_method SHELXL-97
_cell_angle_alpha 90.00
_cell_angle_beta 98.62(3)
_cell_angle_gamma 90.00
_cell_formula_units_Z 8
_cell_length_a 19.789(5)
_cell_length_b 10.389(3)
_cell_length_c 23.081(6)
_cell_measurement_reflns_used 31986
_cell_measurement_temperature 100(2)
_cell_measurement_theta_max 30.00
_cell_measurement_theta_min 4.39
_cell_volume 4692(2)
_computing_cell_refinement 'CrysAlis RED (Oxford Diffraction, 2003)'
_computing_data_collection 'CrysAlis CCD (Oxford Diffraction, 2003)'
_computing_data_reduction 'CrysAlis RED'
_computing_molecular_graphics 'XP (Bruker, 1998) and DIAMOND (Brandenburg & Putz, 2005)'
_computing_publication_material SHELXL97
_computing_structure_refinement 'SHELXL97 (Sheldrick, 1997)'
_computing_structure_solution 'SHELXS97 (Sheldrick, 1997)'
_diffrn_ambient_temperature 100(2)
_diffrn_measured_fraction_theta_full 0.995
_diffrn_measured_fraction_theta_max 0.995
_diffrn_measurement_device_type 'Xcalibur PX \k-geometry diffractometer with CCD Onyx camera'
_diffrn_measurement_method '\w and \f'
_diffrn_radiation_monochromator graphite
_diffrn_radiation_source 'fine-focus sealed tube'
_diffrn_radiation_type MoK\a
_diffrn_radiation_wavelength 0.71073
_diffrn_reflns_av_R_equivalents 0.0578
_diffrn_reflns_av_sigmaI/netI 0.0450
_diffrn_reflns_limit_h_max 27
_diffrn_reflns_limit_h_min -27
_diffrn_reflns_limit_k_max 12
_diffrn_reflns_limit_k_min -14
_diffrn_reflns_limit_l_max 32
_diffrn_reflns_limit_l_min -32
_diffrn_reflns_number 77687
_diffrn_reflns_theta_full 30.00
_diffrn_reflns_theta_max 30.00
_diffrn_reflns_theta_min 4.39
_exptl_absorpt_coefficient_mu 0.08
_exptl_absorpt_correction_type none
_exptl_crystal_colour colourless
_exptl_crystal_density_diffrn 1.134
_exptl_crystal_density_method 'not measured'
_exptl_crystal_description block
_exptl_crystal_F_000 1760
_exptl_crystal_size_max 0.40
_exptl_crystal_size_mid 0.28
_exptl_crystal_size_min 0.26
_refine_diff_density_max 0.40
_refine_diff_density_min -0.25
_refine_ls_extinction_method none
_refine_ls_goodness_of_fit_ref 1.142
_refine_ls_hydrogen_treatment constr
_refine_ls_matrix_type full
_refine_ls_number_parameters 1029
_refine_ls_number_reflns 14315
_refine_ls_number_restraints 1
_refine_ls_restrained_S_all 1.142
_refine_ls_R_factor_all 0.0857
_refine_ls_R_factor_gt 0.0719
_refine_ls_shift/su_max 0.000
_refine_ls_shift/su_mean 0.000
_refine_ls_structure_factor_coef Fsqd
_refine_ls_weighting_details 'calc w=1/[\s^2^(Fo^2^)+(0.0728P)^2^+1.0518P] where P=(Fo^2^+2Fc^2^)/3'
_refine_ls_weighting_scheme calc
_refine_ls_wR_factor_gt 0.1538
_refine_ls_wR_factor_ref 0.1617
_reflns_number_gt 12331
_reflns_number_total 14315
_reflns_threshold_expression I>2\s(I)
_cod_data_source_file hb2273.cif
_cod_data_source_block I
_cod_depositor_comments
;
The following automatic conversions were performed:
'_symmetry_cell_setting' value 'Monoclinic' changed to 'monoclinic'
according to '/home/saulius/struct/CIF-dictionaries/cif_core.dic'
dictionary named 'cif_core.dic' version 2.4.1 from 2010-06-29.

Automatic conversion script
Id: cif_fix_enum 1527 2010-12-29 10:47:43Z saulius 

The following automatic conversions were performed:

'_symmetry_cell_setting' value 'Monoclinic' changed to 'monoclinic'
according to /home/saulius/struct/CIF-dictionaries/cif_core.dic
dictionary named 'cif_core.dic' version 2.4.1 from 2010-06-29.

Automatic conversion script
Id: cif_fix_values 1715 2011-07-08 13:25:40Z adriana 
;
_cod_original_sg_symbol_H-M 'P 21'
_cod_database_code 2212561
_cod_database_fobs_code 2212561

loop_
_symmetry_equiv_pos_as_xyz
'x, y, z'
'-x, y+1/2, -z'

loop_
_atom_site_type_symbol
_atom_site_label
_atom_site_fract_x
_atom_site_fract_y
_atom_site_fract_z
_atom_site_U_iso_or_equiv
_atom_site_adp_type
_atom_site_calc_flag
_atom_site_refinement_flags
_atom_site_occupancy
N N11 0.36141(11) 0.4058(2) 0.49861(9) 0.0184(4) Uani d . 1
H H11A 0.3926 0.4716 0.4992 0.022 Uiso calc R 1
H H11B 0.3858 0.3300 0.5025 0.022 Uiso calc R 1
C C101 0.31777(14) 0.4053(3) 0.43911(11) 0.0198(5) Uani d . 1
H H101 0.2883 0.4840 0.4354 0.024 Uiso calc R 1
C C102 0.27190(16) 0.2867(3) 0.43074(13) 0.0268(6) Uani d . 1
H H10A 0.2403 0.2867 0.4602 0.032 Uiso calc R 1
H H10B 0.3002 0.2078 0.4364 0.032 Uiso calc R 1
C C103 0.23069(17) 0.2875(3) 0.36883(14) 0.0338(7) Uani d . 1
H H10C 0.2027 0.2082 0.3630 0.041 Uiso calc R 1
H H10D 0.1992 0.3621 0.3648 0.041 Uiso calc R 1
C C104 0.27677(18) 0.2950(4) 0.32191(14) 0.0361(8) Uani d . 1
H H10E 0.3052 0.2163 0.3232 0.043 Uiso calc R 1
H H10F 0.2485 0.3000 0.2828 0.043 Uiso calc R 1
C C105 0.32246(18) 0.4119(4) 0.33139(14) 0.0390(8) Uani d . 1
H H10G 0.2941 0.4908 0.3267 0.047 Uiso calc R 1
H H10H 0.3535 0.4135 0.3015 0.047 Uiso calc R 1
C C106 0.36495(16) 0.4104(4) 0.39274(12) 0.0321(7) Uani d . 1
H H10I 0.3955 0.3344 0.3968 0.039 Uiso calc R 1
H H10J 0.3937 0.4887 0.3984 0.039 Uiso calc R 1
C C107 0.32613(14) 0.4202(3) 0.55186(12) 0.0196(5) Uani d . 1
H H107 0.2977 0.3420 0.5556 0.024 Uiso calc R 1
C C108 0.28004(15) 0.5388(3) 0.54673(13) 0.0241(6) Uani d . 1
H H10K 0.2423 0.5271 0.5138 0.029 Uiso calc R 1
H H10L 0.3067 0.6153 0.5382 0.029 Uiso calc R 1
C C109 0.25026(16) 0.5611(3) 0.60348(14) 0.0303(7) Uani d . 1
H H10M 0.2223 0.6404 0.5997 0.036 Uiso calc R 1
H H10N 0.2201 0.4881 0.6100 0.036 Uiso calc R 1
C C110 0.30702(16) 0.5738(3) 0.65601(14) 0.0315(7) Uani d . 1
H H11C 0.3353 0.6503 0.6509 0.038 Uiso calc R 1
H H11D 0.2866 0.5855 0.6923 0.038 Uiso calc R 1
C C111 0.35166(16) 0.4534(3) 0.66136(13) 0.0283(6) Uani d . 1
H H11E 0.3239 0.3782 0.6697 0.034 Uiso calc R 1
H H11F 0.3891 0.4638 0.6946 0.034 Uiso calc R 1
C C112 0.38197(15) 0.4288(3) 0.60531(12) 0.0254(6) Uani d . 1
H H11G 0.4082 0.3474 0.6093 0.030 Uiso calc R 1
H H11H 0.4139 0.4994 0.5995 0.030 Uiso calc R 1
N N12 0.36205(11) 0.4084(2) 0.00198(10) 0.0191(4) Uani d . 1
H H12A 0.3932 0.4745 0.0032 0.023 Uiso calc R 1
H H12B 0.3865 0.3328 0.0058 0.023 Uiso calc R 1
C C201 0.32569(14) 0.4214(3) 0.05464(12) 0.0212(5) Uani d . 1
H H201 0.2978 0.3421 0.0579 0.025 Uiso calc R 1
C C202 0.27862(15) 0.5378(3) 0.04955(13) 0.0267(6) Uani d . 1
H H20A 0.2420 0.5263 0.0157 0.032 Uiso calc R 1
H H20B 0.3049 0.6158 0.0425 0.032 Uiso calc R 1
C C203 0.24673(16) 0.5554(4) 0.10530(15) 0.0343(7) Uani d . 1
H H20C 0.2168 0.4810 0.1102 0.041 Uiso calc R 1
H H20D 0.2181 0.6340 0.1018 0.041 Uiso calc R 1
C C204 0.30176(17) 0.5667(4) 0.15906(15) 0.0356(8) Uani d . 1
H H20E 0.3292 0.6453 0.1557 0.043 Uiso calc R 1
H H20F 0.2798 0.5747 0.1947 0.043 Uiso calc R 1
C C205 0.34837(18) 0.4501(4) 0.16477(14) 0.0367(8) Uani d . 1
H H20G 0.3219 0.3726 0.1723 0.044 Uiso calc R 1
H H20H 0.3851 0.4621 0.1985 0.044 Uiso calc R 1
C C206 0.38021(16) 0.4304(3) 0.10858(13) 0.0297(7) Uani d . 1
H H20I 0.4112 0.5032 0.1038 0.036 Uiso calc R 1
H H20J 0.4077 0.3505 0.1122 0.036 Uiso calc R 1
C C207 0.31966(14) 0.4089(3) -0.05772(12) 0.0221(5) Uani d . 1
H H207 0.2920 0.4898 -0.0620 0.026 Uiso calc R 1
C C208 0.27090(15) 0.2946(3) -0.06564(14) 0.0287(6) Uani d . 1
H H20K 0.2394 0.2983 -0.0362 0.034 Uiso calc R 1
H H20L 0.2971 0.2132 -0.0599 0.034 Uiso calc R 1
C C209 0.23011(17) 0.2986(4) -0.12742(15) 0.0370(8) Uani d . 1
H H20M 0.1995 0.2228 -0.1333 0.044 Uiso calc R 1
H H20N 0.2013 0.3769 -0.1317 0.044 Uiso calc R 1
C C210 0.2772(2) 0.2990(4) -0.17411(15) 0.0433(9) Uani d . 1
H H21E 0.3033 0.2173 -0.1721 0.052 Uiso calc R 1
H H21F 0.2495 0.3048 -0.2134 0.052 Uiso calc R 1
C C211 0.3268(2) 0.4120(4) -0.16526(14) 0.0433(9) Uani d . 1
H H21I 0.3010 0.4937 -0.1712 0.052 Uiso calc R 1
H H21J 0.3585 0.4076 -0.1946 0.052 Uiso calc R 1
C C212 0.36785(17) 0.4095(4) -0.10364(13) 0.0336(7) Uani d . 1
H H21K 0.3979 0.4860 -0.0979 0.040 Uiso calc R 1
H H21L 0.3971 0.3317 -0.0989 0.040 Uiso calc R 1
N N13 0.13160(12) 0.9354(2) 0.50931(10) 0.0211(5) Uani d . 1
H H13A 0.1096 0.8577 0.5108 0.025 Uiso calc R 1
H H13B 0.0984 0.9974 0.5008 0.025 Uiso calc R 1
C C301 0.16975(15) 0.9630(3) 0.56951(12) 0.0223(5) Uani d . 1
H H301 0.2013 0.8893 0.5811 0.027 Uiso calc R 1
C C302 0.11929(16) 0.9693(4) 0.61212(13) 0.0339(7) Uani d . 1
H H30A 0.0933 0.8876 0.6107 0.041 Uiso calc R 1
H H30B 0.0864 1.0400 0.6008 0.041 Uiso calc R 1
C C303 0.15591(18) 0.9922(4) 0.67494(15) 0.0415(9) Uani d . 1
H H30C 0.1217 1.0010 0.7019 0.050 Uiso calc R 1
H H30D 0.1855 0.9176 0.6879 0.050 Uiso calc R 1
C C304 0.1991(2) 1.1141(4) 0.67696(18) 0.0512(11) Uani d . 1
H H30E 0.1688 1.1895 0.6680 0.061 Uiso calc R 1
H H30F 0.2247 1.1253 0.7169 0.061 Uiso calc R 1
C C305 0.2492(2) 1.1072(4) 0.63309(17) 0.0479(10) Uani d . 1
H H30G 0.2819 1.0362 0.6442 0.057 Uiso calc R 1
H H30H 0.2755 1.1886 0.6345 0.057 Uiso calc R 1
C C306 0.2129(2) 1.0853(3) 0.57062(15) 0.0379(8) Uani d . 1
H H30I 0.2470 1.0761 0.5436 0.046 Uiso calc R 1
H H30J 0.1833 1.1599 0.5577 0.046 Uiso calc R 1
C C307 0.17209(14) 0.9300(3) 0.45922(12) 0.0221(6) Uani d . 1
H H307 0.1946 1.0151 0.4555 0.026 Uiso calc R 1
C C308 0.22695(15) 0.8252(3) 0.47002(14) 0.0279(6) Uani d . 1
H H30K 0.2056 0.7430 0.4792 0.033 Uiso calc R 1
H H30L 0.2610 0.8492 0.5042 0.033 Uiso calc R 1
C C309 0.26293(16) 0.8072(4) 0.41617(15) 0.0341(7) Uani d . 1
H H30M 0.2880 0.8868 0.4093 0.041 Uiso calc R 1
H H30N 0.2965 0.7362 0.4236 0.041 Uiso calc R 1
C C310 0.21201(17) 0.7765(4) 0.36221(15) 0.0351(7) Uani d . 1
H H31A 0.1893 0.6934 0.3678 0.042 Uiso calc R 1
H H31B 0.2362 0.7682 0.3278 0.042 Uiso calc R 1
C C311 0.15854(17) 0.8825(4) 0.35107(14) 0.0353(7) Uani d . 1
H H31C 0.1809 0.9636 0.3419 0.042 Uiso calc R 1
H H31D 0.1246 0.8592 0.3167 0.042 Uiso calc R 1
C C312 0.12203(15) 0.9036(3) 0.40373(13) 0.0278(6) Uani d . 1
H H31E 0.0947 0.8263 0.4097 0.033 Uiso calc R 1
H H31F 0.0903 0.9773 0.3959 0.033 Uiso calc R 1
N N14 0.13667(11) 0.9546(2) 0.00704(10) 0.0195(5) Uani d . 1
H H14A 0.1089 1.0258 0.0007 0.023 Uiso calc R 1
H H14B 0.1087 0.8835 0.0041 0.023 Uiso calc R 1
C C401 0.17288(15) 0.9613(3) 0.06853(13) 0.0248(6) Uani d . 1
H H401 0.2034 0.8845 0.0759 0.030 Uiso calc R 1
C C402 0.11987(16) 0.9551(3) 0.10985(13) 0.0278(6) Uani d . 1
H H40A 0.0936 0.8739 0.1032 0.033 Uiso calc R 1
H H40B 0.0875 1.0277 0.1016 0.033 Uiso calc R 1
C C403 0.15414(19) 0.9614(4) 0.17359(15) 0.0377(8) Uani d . 1
H H40C 0.1187 0.9602 0.1996 0.045 Uiso calc R 1
H H40D 0.1835 0.8848 0.1827 0.045 Uiso calc R 1
C C404 0.1971(2) 1.0822(4) 0.18538(18) 0.0546(11) Uani d . 1
H H40E 0.2208 1.0815 0.2263 0.066 Uiso calc R 1
H H40F 0.1674 1.1591 0.1800 0.066 Uiso calc R 1
C C405 0.2498(2) 1.0878(5) 0.14308(18) 0.0613(13) Uani d . 1
H H40G 0.2820 1.0150 0.1514 0.074 Uiso calc R 1
H H40H 0.2763 1.1686 0.1499 0.074 Uiso calc R 1
C C406 0.2167(2) 1.0819(4) 0.07832(17) 0.0473(10) Uani d . 1
H H40I 0.1881 1.1592 0.0683 0.057 Uiso calc R 1
H H40J 0.2527 1.0801 0.0528 0.057 Uiso calc R 1
C C407 0.17926(14) 0.9478(3) -0.04200(13) 0.0227(6) Uani d . 1
H H407 0.2109 1.0233 -0.0390 0.027 Uiso calc R 1
C C408 0.22132(15) 0.8245(3) -0.03674(14) 0.0281(6) Uani d . 1
H H40K 0.1911 0.7505 -0.0321 0.034 Uiso calc R 1
H H40L 0.2563 0.8293 -0.0013 0.034 Uiso calc R 1
C C409 0.25660(17) 0.8027(3) -0.09067(16) 0.0357(7) Uani d . 1
H H40M 0.2916 0.8702 -0.0922 0.043 Uiso calc R 1
H H40N 0.2800 0.7183 -0.0873 0.043 Uiso calc R 1
C C410 0.20592(19) 0.8062(4) -0.14646(16) 0.0381(8) Uani d . 1
H H41A 0.1723 0.7358 -0.1460 0.046 Uiso calc R 1
H H41B 0.2301 0.7930 -0.1806 0.046 Uiso calc R 1
C C411 0.1691(2) 0.9349(4) -0.15213(16) 0.0430(9) Uani d . 1
H H41C 0.1363 0.9368 -0.1890 0.052 Uiso calc R 1
H H41D 0.2027 1.0050 -0.1536 0.052 Uiso calc R 1
C C412 0.13081(17) 0.9557(4) -0.09972(14) 0.0361(8) Uani d . 1
H H41E 0.1085 1.0412 -0.1031 0.043 Uiso calc R 1
H H41F 0.0947 0.8896 -0.1003 0.043 Uiso calc R 1
N N1 0.55521(12) 0.4173(2) 0.55244(9) 0.0189(4) Uani d . 1
H H1 0.5325 0.3445 0.5465 0.023 Uiso calc R 1
O O11 0.54405(10) 0.71790(19) 0.48010(9) 0.0237(4) Uani d . 1
O O21 0.45754(10) 0.59982(19) 0.50193(10) 0.0246(4) Uani d . 1
O O31 0.60544(11) 0.3098(2) 0.45357(9) 0.0262(4) Uani d . 1
H H31 0.5906 0.2496 0.4724 0.039 Uiso calc R 1
O O41 0.61516(11) 0.5502(2) 0.61958(9) 0.0267(4) Uani d . 1
O O51 0.55830(10) 0.37244(19) 0.64618(8) 0.0226(4) Uani d . 1
C C11 0.51943(14) 0.6136(3) 0.49521(12) 0.0189(5) Uani d . 1
C C21 0.56677(14) 0.4961(2) 0.50323(11) 0.0176(5) Uani d . 1
H H21 0.6151 0.5274 0.5105 0.021 Uiso calc R 1
C C31 0.55758(14) 0.4130(3) 0.44739(11) 0.0202(5) Uani d . 1
H H31X 0.5103 0.3766 0.4410 0.024 Uiso calc R 1
C C41 0.5685(2) 0.4896(3) 0.39390(14) 0.0402(8) Uani d . 1
H H41X 0.5648 0.4324 0.3598 0.060 Uiso calc R 1
H H41Y 0.6141 0.5288 0.4005 0.060 Uiso calc R 1
H H41Z 0.5338 0.5573 0.3867 0.060 Uiso calc R 1
C C51 0.57917(14) 0.4556(3) 0.60695(12) 0.0194(5) Uani d . 1
C C61 0.57801(15) 0.3934(3) 0.70907(12) 0.0239(6) Uani d . 1
C C71 0.5539(2) 0.5251(3) 0.72664(14) 0.0354(8) Uani d . 1
H H71X 0.5051 0.5351 0.7118 0.053 Uiso calc R 1
H H71Y 0.5799 0.5924 0.7100 0.053 Uiso calc R 1
H H71Z 0.5612 0.5324 0.7695 0.053 Uiso calc R 1
C C81 0.53892(18) 0.2868(3) 0.73469(13) 0.0316(7) Uani d . 1
H H81X 0.5539 0.2031 0.7217 0.047 Uiso calc R 1
H H81Y 0.4898 0.2973 0.7213 0.047 Uiso calc R 1
H H81Z 0.5478 0.2912 0.7776 0.047 Uiso calc R 1
C C91 0.65397(17) 0.3739(4) 0.72606(16) 0.0400(8) Uani d . 1
H H91X 0.6786 0.4398 0.7071 0.060 Uiso calc R 1
H H91Y 0.6666 0.2884 0.7134 0.060 Uiso calc R 1
H H91Z 0.6660 0.3810 0.7687 0.060 Uiso calc R 1
N N2 0.55594(12) 0.4201(2) 0.05375(9) 0.0187(4) Uani d . 1
H H2 0.5327 0.3479 0.0476 0.022 Uiso calc R 1
O O12 0.54330(10) 0.71927(19) -0.02085(9) 0.0227(4) Uani d . 1
O O22 0.45810(10) 0.6018(2) 0.00451(9) 0.0244(4) Uani d . 1
O O32 0.60885(11) 0.3140(2) -0.04350(10) 0.0278(5) Uani d . 1
H H32 0.5919 0.2499 -0.0288 0.042 Uiso calc R 1
O O42 0.61612(12) 0.5511(2) 0.12148(9) 0.0283(5) Uani d . 1
O O52 0.56048(11) 0.3714(2) 0.14719(8) 0.0239(4) Uani d . 1
C C12 0.51941(14) 0.6159(3) -0.00395(12) 0.0187(5) Uani d . 1
C C22 0.56773(14) 0.4996(2) 0.00473(11) 0.0170(5) Uani d . 1
H H22 0.6158 0.5323 0.0125 0.020 Uiso calc R 1
C C32 0.56015(16) 0.4154(3) -0.05109(12) 0.0228(6) Uani d . 1
H H32X 0.5132 0.3776 -0.0579 0.027 Uiso calc R 1
C C42 0.5715(2) 0.4910(4) -0.10446(15) 0.0441(9) Uani d . 1
H H42X 0.5697 0.4328 -0.1381 0.066 Uiso calc R 1
H H42Y 0.6164 0.5327 -0.0972 0.066 Uiso calc R 1
H H42Z 0.5359 0.5566 -0.1129 0.066 Uiso calc R 1
C C52 0.58053(14) 0.4569(3) 0.10843(12) 0.0200(5) Uani d . 1
C C62 0.57641(16) 0.3944(3) 0.21021(12) 0.0242(6) Uani d . 1
C C72 0.53883(18) 0.2853(3) 0.23491(14) 0.0324(7) Uani d . 1
H H72X 0.5545 0.2029 0.2211 0.049 Uiso calc R 1
H H72Y 0.4896 0.2944 0.2218 0.049 Uiso calc R 1
H H72Z 0.5480 0.2879 0.2778 0.049 Uiso calc R 1
C C82 0.65293(17) 0.3813(4) 0.23002(15) 0.0380(8) Uani d . 1
H H82X 0.6768 0.4531 0.2143 0.057 Uiso calc R 1
H H82Y 0.6690 0.2998 0.2156 0.057 Uiso calc R 1
H H82Z 0.6624 0.3826 0.2729 0.057 Uiso calc R 1
C C92 0.5493(2) 0.5247(3) 0.22559(14) 0.0362(8) Uani d . 1
H H92X 0.5013 0.5328 0.2079 0.054 Uiso calc R 1
H H92Y 0.5762 0.5929 0.2105 0.054 Uiso calc R 1
H H92Z 0.5530 0.5325 0.2683 0.054 Uiso calc R 1
N N3 -0.04306(12) 0.8725(2) 0.44286(10) 0.0213(5) Uani d . 1
H H3 -0.0211 0.8074 0.4614 0.026 Uiso calc R 1
O O13 -0.07657(12) 1.1979(2) 0.47317(10) 0.0335(5) Uani d . 1
O O23 0.02658(11) 1.1082(2) 0.48457(10) 0.0290(5) Uani d . 1
O O33 -0.10715(11) 0.8049(2) 0.54166(10) 0.0279(5) Uani d . 1
H H33 -0.0847 0.7408 0.5331 0.042 Uiso calc R 1
O O43 -0.03115(11) 0.7882(2) 0.35397(9) 0.0278(4) Uani d . 1
O O53 -0.07089(11) 0.9925(2) 0.36351(9) 0.0261(4) Uani d . 1
C C13 -0.03806(15) 1.1022(3) 0.47759(12) 0.0227(6) Uani d . 1
C C23 -0.07233(14) 0.9694(3) 0.47776(12) 0.0208(5) Uani d . 1
H H23 -0.1219 0.9793 0.4618 0.025 Uiso calc R 1
C C33 -0.06651(14) 0.9184(3) 0.54088(12) 0.0205(5) Uani d . 1
H H33X -0.0177 0.8961 0.5551 0.025 Uiso calc R 1
C C43 -0.09015(17) 1.0155(3) 0.58260(13) 0.0267(6) Uani d . 1
H H43X -0.0884 0.9764 0.6214 0.040 Uiso calc R 1
H H43Y -0.1372 1.0418 0.5679 0.040 Uiso calc R 1
H H43Z -0.0602 1.0911 0.5854 0.040 Uiso calc R 1
C C53 -0.04773(15) 0.8769(3) 0.38389(12) 0.0230(6) Uani d . 1
C C63 -0.07864(16) 1.0242(3) 0.30058(12) 0.0269(6) Uani d . 1
C C73 -0.00963(17) 1.0182(4) 0.27844(14) 0.0352(7) Uani d . 1
H H73X 0.0049 0.9282 0.2769 0.053 Uiso calc R 1
H H73Y 0.0244 1.0665 0.3051 0.053 Uiso calc R 1
H H73Z -0.0140 1.0558 0.2391 0.053 Uiso calc R 1
C C83 -0.13141(18) 0.9373(4) 0.26622(14) 0.0392(8) Uani d . 1
H H83X -0.1730 0.9372 0.2845 0.059 Uiso calc R 1
H H83Y -0.1133 0.8496 0.2660 0.059 Uiso calc R 1
H H83Z -0.1421 0.9688 0.2259 0.059 Uiso calc R 1
C C93 -0.10387(19) 1.1620(4) 0.30022(16) 0.0383(8) Uani d . 1
H H93X -0.0709 1.2144 0.3260 0.057 Uiso calc R 1
H H93Y -0.1483 1.1644 0.3142 0.057 Uiso calc R 1
H H93Z -0.1087 1.1962 0.2602 0.057 Uiso calc R 1
N N4 -0.05188(13) 0.9884(2) -0.06243(10) 0.0223(5) Uani d . 1
H H4 -0.0374 0.9083 -0.0588 0.027 Uiso calc R 1
O O14 -0.03822(10) 1.27286(19) 0.02319(9) 0.0237(4) Uani d . 1
O O24 0.04663(10) 1.1545(2) -0.00190(10) 0.0273(5) Uani d . 1
O O34 -0.11735(10) 0.8713(2) 0.02455(10) 0.0274(5) Uani d . 1
H H34 -0.0991 0.8003 0.0189 0.041 Uiso calc R 1
O O44 -0.08469(11) 1.1541(2) -0.12469(9) 0.0277(5) Uani d . 1
O O54 -0.04419(11) 0.9649(2) -0.15663(9) 0.0270(4) Uani d . 1
C C14 -0.01516(14) 1.1712(3) 0.00406(12) 0.0195(5) Uani d . 1
C C24 -0.06553(14) 1.0607(2) -0.01163(12) 0.0187(5) Uani d . 1
H H24 -0.1124 1.0984 -0.0209 0.022 Uiso calc R 1
C C34 -0.06548(15) 0.9656(3) 0.04013(12) 0.0211(5) Uani d . 1
H H34X -0.0201 0.9216 0.0479 0.025 Uiso calc R 1
C C44 -0.07905(18) 1.0316(3) 0.09535(13) 0.0295(7) Uani d . 1
H H44X -0.0763 0.9686 0.1272 0.044 Uiso calc R 1
H H44Y -0.1248 1.0700 0.0888 0.044 Uiso calc R 1
H H44Z -0.0449 1.0993 0.1059 0.044 Uiso calc R 1
C C54 -0.06178(15) 1.0461(3) -0.11517(13) 0.0232(6) Uani d . 1
C C64 -0.05461(19) 1.0037(4) -0.21862(13) 0.0371(8) Uani d . 1
C C74 -0.1296(2) 1.0286(5) -0.23993(16) 0.0511(11) Uani d . 1
H H74X -0.1442 1.1055 -0.2206 0.077 Uiso calc R 1
H H74Y -0.1566 0.9544 -0.2306 0.077 Uiso calc R 1
H H74Z -0.1366 1.0421 -0.2824 0.077 Uiso calc R 1
C C84 -0.0301(3) 0.8838(5) -0.24781(17) 0.0570(12) Uani d . 1
H H84X -0.0567 0.8090 -0.2385 0.086 Uiso calc R 1
H H84Y 0.0184 0.8693 -0.2333 0.086 Uiso calc R 1
H H84Z -0.0363 0.8963 -0.2904 0.086 Uiso calc R 1
C C94 -0.0094(2) 1.1198(4) -0.22717(18) 0.0526(11) Uani d . 1
H H94X 0.0378 1.1016 -0.2096 0.079 Uiso calc R 1
H H94Y -0.0260 1.1955 -0.2083 0.079 Uiso calc R 1
H H94Z -0.0111 1.1366 -0.2691 0.079 Uiso calc R 1

loop_
_atom_site_aniso_label
_atom_site_aniso_U_11
_atom_site_aniso_U_22
_atom_site_aniso_U_33
_atom_site_aniso_U_12
_atom_site_aniso_U_13
_atom_site_aniso_U_23
N11 0.0185(10) 0.0181(10) 0.0182(11) 0.0002(9) 0.0018(8) -0.0005(9)
C101 0.0194(12) 0.0235(13) 0.0157(12) -0.0006(11) -0.0002(10) -0.0020(10)
C102 0.0251(14) 0.0247(14) 0.0278(15) -0.0025(12) -0.0048(12) -0.0003(12)
C103 0.0314(16) 0.0319(16) 0.0339(17) -0.0022(14) -0.0094(13) -0.0062(14)
C104 0.0378(18) 0.0425(19) 0.0234(15) 0.0124(15) -0.0100(13) -0.0117(14)
C105 0.0348(17) 0.063(2) 0.0181(14) -0.0006(17) -0.0009(13) 0.0026(15)
C106 0.0274(15) 0.053(2) 0.0160(13) -0.0034(15) 0.0036(11) -0.0001(14)
C107 0.0218(13) 0.0185(12) 0.0185(12) -0.0008(10) 0.0031(10) -0.0005(10)
C108 0.0223(13) 0.0254(13) 0.0247(14) 0.0047(11) 0.0033(11) 0.0011(12)
C109 0.0245(14) 0.0376(17) 0.0295(16) 0.0079(13) 0.0060(12) -0.0036(13)
C110 0.0307(16) 0.0371(17) 0.0274(15) -0.0026(14) 0.0068(13) -0.0139(13)
C111 0.0292(15) 0.0363(16) 0.0187(13) 0.0020(13) 0.0010(11) -0.0033(12)
C112 0.0226(14) 0.0323(15) 0.0206(13) 0.0039(12) 0.0008(11) -0.0012(12)
N12 0.0197(11) 0.0164(10) 0.0212(11) 0.0009(9) 0.0026(9) 0.0006(9)
C201 0.0203(13) 0.0201(12) 0.0240(13) -0.0005(11) 0.0059(11) 0.0001(11)
C202 0.0214(14) 0.0286(14) 0.0290(15) 0.0050(12) 0.0007(11) -0.0046(13)
C203 0.0221(15) 0.0434(18) 0.0376(18) 0.0041(14) 0.0047(13) -0.0129(15)
C204 0.0313(17) 0.046(2) 0.0308(17) -0.0016(15) 0.0086(13) -0.0145(15)
C205 0.0347(18) 0.052(2) 0.0246(15) 0.0013(16) 0.0077(13) -0.0037(15)
C206 0.0284(15) 0.0417(18) 0.0189(14) 0.0108(13) 0.0028(11) 0.0008(12)
C207 0.0230(13) 0.0227(12) 0.0185(13) 0.0029(11) -0.0036(10) -0.0006(11)
C208 0.0203(14) 0.0278(15) 0.0358(17) 0.0000(12) -0.0031(12) -0.0060(13)
C209 0.0284(16) 0.0365(18) 0.0408(19) 0.0047(14) -0.0119(14) -0.0104(15)
C210 0.047(2) 0.045(2) 0.0308(18) 0.0216(17) -0.0171(15) -0.0134(16)
C211 0.048(2) 0.060(2) 0.0197(15) 0.0090(19) -0.0031(14) -0.0011(16)
C212 0.0296(16) 0.053(2) 0.0175(14) -0.0047(15) 0.0022(12) -0.0027(14)
N13 0.0206(11) 0.0184(11) 0.0229(12) -0.0020(9) -0.0016(9) 0.0027(9)
C301 0.0239(13) 0.0196(12) 0.0210(13) -0.0036(11) -0.0043(11) 0.0023(11)
C302 0.0269(15) 0.050(2) 0.0227(14) 0.0023(15) -0.0045(12) -0.0048(14)
C303 0.0323(17) 0.067(3) 0.0234(15) -0.0036(18) -0.0016(13) -0.0117(16)
C304 0.061(3) 0.045(2) 0.040(2) 0.011(2) -0.0175(19) -0.0198(18)
C305 0.059(2) 0.0378(19) 0.039(2) -0.0246(18) -0.0173(18) 0.0043(16)
C306 0.047(2) 0.0285(16) 0.0332(17) -0.0166(15) -0.0119(15) 0.0041(14)
C307 0.0233(13) 0.0229(13) 0.0203(13) -0.0021(11) 0.0043(11) 0.0032(11)
C308 0.0241(14) 0.0281(15) 0.0308(16) -0.0003(12) 0.0019(12) 0.0024(12)
C309 0.0242(15) 0.0388(18) 0.0402(18) -0.0015(14) 0.0084(13) -0.0002(15)
C310 0.0312(17) 0.0402(18) 0.0364(18) -0.0079(15) 0.0134(14) -0.0065(15)
C311 0.0325(17) 0.050(2) 0.0241(15) -0.0010(15) 0.0051(13) 0.0024(15)
C312 0.0199(13) 0.0385(17) 0.0244(14) 0.0005(13) 0.0015(11) 0.0015(13)
N14 0.0174(11) 0.0159(10) 0.0246(12) -0.0001(9) 0.0010(9) 0.0024(9)
C401 0.0227(14) 0.0212(13) 0.0287(15) -0.0010(11) -0.0024(11) 0.0041(12)
C402 0.0296(15) 0.0258(14) 0.0275(15) -0.0025(12) 0.0027(12) -0.0008(12)
C403 0.043(2) 0.0411(19) 0.0270(16) -0.0002(17) -0.0003(14) 0.0003(15)
C404 0.073(3) 0.048(2) 0.036(2) -0.014(2) -0.014(2) -0.0087(18)
C405 0.062(3) 0.073(3) 0.042(2) -0.039(3) -0.015(2) 0.004(2)
C406 0.049(2) 0.046(2) 0.042(2) -0.0244(18) -0.0089(17) 0.0074(17)
C407 0.0205(13) 0.0179(12) 0.0311(15) 0.0002(10) 0.0081(11) 0.0030(11)
C408 0.0231(14) 0.0220(13) 0.0383(17) 0.0029(11) 0.0016(12) 0.0004(12)
C409 0.0293(16) 0.0330(17) 0.047(2) 0.0059(14) 0.0129(15) -0.0037(15)
C410 0.0399(19) 0.0421(19) 0.0361(18) -0.0085(16) 0.0181(15) -0.0044(15)
C411 0.042(2) 0.061(2) 0.0301(17) 0.0109(18) 0.0174(15) 0.0127(17)
C412 0.0326(17) 0.049(2) 0.0280(16) 0.0096(16) 0.0089(13) 0.0108(15)
N1 0.0251(11) 0.0174(10) 0.0141(10) -0.0036(9) 0.0023(9) 0.0011(8)
O11 0.0234(10) 0.0168(9) 0.0303(11) -0.0013(8) 0.0016(8) 0.0066(8)
O21 0.0217(10) 0.0176(9) 0.0351(12) 0.0003(8) 0.0060(8) 0.0014(8)
O31 0.0284(11) 0.0214(10) 0.0308(11) 0.0040(8) 0.0108(9) 0.0004(8)
O41 0.0348(11) 0.0244(10) 0.0197(10) -0.0106(9) 0.0004(8) -0.0020(8)
O51 0.0305(11) 0.0229(9) 0.0138(9) -0.0063(8) 0.0013(8) 0.0026(8)
C11 0.0224(13) 0.0163(11) 0.0166(12) -0.0023(10) -0.0013(10) 0.0012(10)
C21 0.0206(12) 0.0161(11) 0.0158(12) -0.0019(10) 0.0023(10) 0.0019(9)
C31 0.0256(13) 0.0207(12) 0.0146(12) 0.0016(11) 0.0042(10) -0.0003(10)
C41 0.073(3) 0.0297(16) 0.0204(15) 0.0016(17) 0.0136(16) 0.0006(13)
C51 0.0233(13) 0.0185(12) 0.0166(12) 0.0027(11) 0.0035(10) 0.0023(10)
C61 0.0310(15) 0.0271(14) 0.0132(12) -0.0022(12) 0.0020(11) 0.0026(10)
C71 0.054(2) 0.0307(16) 0.0229(15) 0.0018(15) 0.0104(14) -0.0006(13)
C81 0.0444(19) 0.0327(16) 0.0188(13) -0.0021(15) 0.0079(13) 0.0075(12)
C91 0.0324(18) 0.053(2) 0.0325(17) -0.0004(16) -0.0016(14) 0.0142(16)
N2 0.0232(11) 0.0153(10) 0.0165(11) -0.0043(9) -0.0008(9) 0.0016(8)
O12 0.0217(10) 0.0175(9) 0.0283(11) -0.0030(8) 0.0019(8) 0.0061(8)
O22 0.0218(10) 0.0191(9) 0.0333(11) -0.0007(8) 0.0069(8) 0.0002(8)
O32 0.0272(11) 0.0224(10) 0.0369(12) 0.0034(9) 0.0153(9) -0.0012(9)
O42 0.0399(12) 0.0239(10) 0.0206(10) -0.0113(9) 0.0030(9) -0.0026(8)
O52 0.0346(11) 0.0241(10) 0.0122(8) -0.0072(9) 0.0010(8) 0.0018(8)
C12 0.0220(13) 0.0157(11) 0.0178(12) 0.0013(10) 0.0006(10) 0.0005(10)
C22 0.0193(12) 0.0152(11) 0.0162(12) 0.0004(10) 0.0022(10) 0.0003(9)
C32 0.0309(15) 0.0186(12) 0.0187(13) 0.0025(12) 0.0031(11) -0.0010(11)
C42 0.080(3) 0.0337(17) 0.0213(15) 0.0068(19) 0.0165(17) 0.0018(13)
C52 0.0243(13) 0.0172(11) 0.0189(12) -0.0017(11) 0.0039(10) 0.0006(10)
C62 0.0347(16) 0.0251(14) 0.0125(12) -0.0001(12) 0.0028(11) 0.0003(10)
C72 0.0433(19) 0.0325(16) 0.0226(14) -0.0010(15) 0.0092(13) 0.0077(13)
C82 0.0366(18) 0.047(2) 0.0275(16) -0.0014(16) -0.0049(14) 0.0079(15)
C92 0.058(2) 0.0300(16) 0.0226(15) 0.0072(16) 0.0124(15) 0.0000(13)
N3 0.0274(12) 0.0191(10) 0.0175(11) 0.0025(10) 0.0040(9) 0.0005(9)
O13 0.0437(14) 0.0202(10) 0.0378(13) 0.0075(10) 0.0101(11) 0.0039(9)
O23 0.0257(11) 0.0243(10) 0.0346(12) -0.0010(9) -0.0033(9) 0.0036(9)
O33 0.0269(11) 0.0219(10) 0.0372(12) -0.0018(9) 0.0125(9) -0.0027(9)
O43 0.0314(11) 0.0267(10) 0.0253(10) 0.0000(9) 0.0043(9) -0.0068(9)
O53 0.0322(11) 0.0265(10) 0.0189(10) 0.0022(9) 0.0020(8) 0.0053(8)
C13 0.0303(15) 0.0222(13) 0.0153(12) 0.0010(12) 0.0029(11) -0.0001(11)
C23 0.0205(13) 0.0216(13) 0.0201(13) 0.0028(11) 0.0023(10) -0.0027(11)
C33 0.0202(12) 0.0217(12) 0.0193(12) -0.0008(11) 0.0024(10) 0.0010(10)
C43 0.0354(16) 0.0235(14) 0.0223(14) 0.0020(12) 0.0076(12) -0.0005(11)
C53 0.0245(14) 0.0219(13) 0.0217(13) -0.0060(11) 0.0004(11) -0.0016(11)
C63 0.0291(15) 0.0344(16) 0.0161(13) -0.0021(13) -0.0003(11) 0.0043(12)
C73 0.0331(17) 0.047(2) 0.0261(15) -0.0009(15) 0.0075(13) 0.0060(14)
C83 0.0337(17) 0.058(2) 0.0235(15) -0.0134(16) -0.0048(13) -0.0010(15)
C93 0.043(2) 0.0396(18) 0.0327(17) 0.0032(16) 0.0059(15) 0.0109(15)
N4 0.0315(13) 0.0161(10) 0.0189(11) 0.0019(9) 0.0031(10) -0.0014(9)
O14 0.0259(10) 0.0180(9) 0.0274(11) -0.0017(8) 0.0046(8) -0.0031(8)
O24 0.0219(10) 0.0195(9) 0.0407(13) 0.0052(8) 0.0055(9) 0.0053(9)
O34 0.0230(10) 0.0202(9) 0.0408(12) -0.0038(8) 0.0105(9) -0.0031(9)
O44 0.0307(11) 0.0231(10) 0.0286(11) 0.0044(9) 0.0024(9) 0.0039(9)
O54 0.0356(12) 0.0267(10) 0.0185(9) 0.0068(9) 0.0031(8) 0.0017(8)
C14 0.0229(14) 0.0156(11) 0.0186(12) 0.0003(10) -0.0014(10) 0.0028(10)
C24 0.0202(12) 0.0155(11) 0.0208(13) 0.0010(10) 0.0042(10) -0.0030(10)
C34 0.0237(13) 0.0189(12) 0.0214(13) -0.0040(11) 0.0058(11) -0.0006(11)
C44 0.0414(18) 0.0246(14) 0.0248(14) 0.0000(13) 0.0127(13) 0.0027(12)
C54 0.0226(13) 0.0227(13) 0.0250(14) -0.0026(11) 0.0062(11) -0.0013(11)
C64 0.048(2) 0.048(2) 0.0149(13) 0.0187(17) 0.0061(13) 0.0024(13)
C74 0.050(2) 0.070(3) 0.0283(18) 0.022(2) -0.0100(16) -0.0106(19)
C84 0.076(3) 0.067(3) 0.0274(18) 0.035(3) 0.0053(18) -0.0031(19)
C94 0.061(3) 0.060(3) 0.044(2) 0.016(2) 0.027(2) 0.024(2)

loop_
_atom_type_symbol
_atom_type_description
_atom_type_scat_dispersion_real
_atom_type_scat_dispersion_imag
_atom_type_scat_source
C C 0.0033 0.0000 'International Tables Vol C Tables 4.2.6.8 and 6.1.1.4'
H H 0.0000 0.0000 'International Tables Vol C Tables 4.2.6.8 and 6.1.1.4'
N N 0.0061 0.0000 'International Tables Vol C Tables 4.2.6.8 and 6.1.1.4'
O O 0.0106 0.0000 'International Tables Vol C Tables 4.2.6.8 and 6.1.1.4'

loop_
_geom_angle_atom_site_label_1
_geom_angle_atom_site_label_2
_geom_angle_atom_site_label_3
_geom_angle
C101 N11 C107 118.0(2)
C101 N11 H11A 107.8
C107 N11 H11A 107.8
C101 N11 H11B 107.8
C107 N11 H11B 107.8
H11A N11 H11B 107.1
N11 C101 C106 108.2(2)
N11 C101 C102 111.5(2)
C106 C101 C102 110.8(2)
N11 C101 H101 108.8
C106 C101 H101 108.8
C102 C101 H101 108.8
C101 C102 C103 109.7(3)
C101 C102 H10A 109.7
C103 C102 H10A 109.7
C101 C102 H10B 109.7
C103 C102 H10B 109.7
H10A C102 H10B 108.2
C104 C103 C102 111.8(3)
C104 C103 H10C 109.2
C102 C103 H10C 109.2
C104 C103 H10D 109.2
C102 C103 H10D 109.2
H10C C103 H10D 107.9
C105 C104 C103 110.4(3)
C105 C104 H10E 109.6
C103 C104 H10E 109.6
C105 C104 H10F 109.6
C103 C104 H10F 109.6
H10E C104 H10F 108.1
C104 C105 C106 111.0(3)
C104 C105 H10G 109.4
C106 C105 H10G 109.4
C104 C105 H10H 109.4
C106 C105 H10H 109.4
H10G C105 H10H 108.0
C101 C106 C105 109.9(3)
C101 C106 H10I 109.7
C105 C106 H10I 109.7
C101 C106 H10J 109.7
C105 C106 H10J 109.7
H10I C106 H10J 108.2
N11 C107 C108 111.2(2)
N11 C107 C112 107.2(2)
C108 C107 C112 111.5(2)
N11 C107 H107 109.0
C108 C107 H107 109.0
C112 C107 H107 109.0
C107 C108 C109 110.9(2)
C107 C108 H10K 109.5
C109 C108 H10K 109.5
C107 C108 H10L 109.5
C109 C108 H10L 109.5
H10K C108 H10L 108.0
C110 C109 C108 111.1(2)
C110 C109 H10M 109.4
C108 C109 H10M 109.4
C110 C109 H10N 109.4
C108 C109 H10N 109.4
H10M C109 H10N 108.0
C111 C110 C109 109.9(3)
C111 C110 H11C 109.7
C109 C110 H11C 109.7
C111 C110 H11D 109.7
C109 C110 H11D 109.7
H11C C110 H11D 108.2
C110 C111 C112 111.4(3)
C110 C111 H11E 109.3
C112 C111 H11E 109.3
C110 C111 H11F 109.3
C112 C111 H11F 109.3
H11E C111 H11F 108.0
C111 C112 C107 111.4(2)
C111 C112 H11G 109.3
C107 C112 H11G 109.3
C111 C112 H11H 109.3
C107 C112 H11H 109.3
H11G C112 H11H 108.0
C207 N12 C201 118.1(2)
C207 N12 H12A 107.8
C201 N12 H12A 107.8
C207 N12 H12B 107.8
C201 N12 H12B 107.8
H12A N12 H12B 107.1
N12 C201 C202 111.7(2)
N12 C201 C206 107.4(2)
C202 C201 C206 111.4(2)
N12 C201 H201 108.8
C202 C201 H201 108.8
C206 C201 H201 108.8
C201 C202 C203 110.9(3)
C201 C202 H20A 109.5
C203 C202 H20A 109.5
C201 C202 H20B 109.5
C203 C202 H20B 109.5
H20A C202 H20B 108.1
C202 C203 C204 111.1(3)
C202 C203 H20C 109.4
C204 C203 H20C 109.4
C202 C203 H20D 109.4
C204 C203 H20D 109.4
H20C C203 H20D 108.0
C205 C204 C203 111.1(3)
C205 C204 H20E 109.4
C203 C204 H20E 109.4
C205 C204 H20F 109.4
C203 C204 H20F 109.4
H20E C204 H20F 108.0
C204 C205 C206 110.7(3)
C204 C205 H20G 109.5
C206 C205 H20G 109.5
C204 C205 H20H 109.5
C206 C205 H20H 109.5
H20G C205 H20H 108.1
C201 C206 C205 111.6(3)
C201 C206 H20I 109.3
C205 C206 H20I 109.3
C201 C206 H20J 109.3
C205 C206 H20J 109.3
H20I C206 H20J 108.0
N12 C207 C208 111.3(2)
N12 C207 C212 108.4(2)
C208 C207 C212 111.7(3)
N12 C207 H207 108.4
C208 C207 H207 108.4
C212 C207 H207 108.4
C207 C208 C209 109.1(3)
C207 C208 H20K 109.9
C209 C208 H20K 109.9
C207 C208 H20L 109.9
C209 C208 H20L 109.9
H20K C208 H20L 108.3
C210 C209 C208 111.4(3)
C210 C209 H20M 109.3
C208 C209 H20M 109.3
C210 C209 H20N 109.3
C208 C209 H20N 109.3
H20M C209 H20N 108.0
C211 C210 C209 110.9(3)
C211 C210 H21E 109.5
C209 C210 H21E 109.5
C211 C210 H21F 109.5
C209 C210 H21F 109.5
H21E C210 H21F 108.1
C210 C211 C212 110.7(3)
C210 C211 H21I 109.5
C212 C211 H21I 109.5
C210 C211 H21J 109.5
C212 C211 H21J 109.5
H21I C211 H21J 108.1
C211 C212 C207 110.2(3)
C211 C212 H21K 109.6
C207 C212 H21K 109.6
C211 C212 H21L 109.6
C207 C212 H21L 109.6
H21K C212 H21L 108.1
C307 N13 C301 117.7(2)
C307 N13 H13A 107.9
C301 N13 H13A 107.9
C307 N13 H13B 107.9
C301 N13 H13B 107.9
H13A N13 H13B 107.2
C302 C301 N13 108.7(2)
C302 C301 C306 112.2(3)
N13 C301 C306 112.1(2)
C302 C301 H301 107.9
N13 C301 H301 107.9
C306 C301 H301 107.9
C301 C302 C303 110.9(3)
C301 C302 H30A 109.4
C303 C302 H30A 109.4
C301 C302 H30B 109.4
C303 C302 H30B 109.4
H30A C302 H30B 108.0
C304 C303 C302 109.9(3)
C304 C303 H30C 109.7
C302 C303 H30C 109.7
C304 C303 H30D 109.7
C302 C303 H30D 109.7
H30C C303 H30D 108.2
C305 C304 C303 111.1(3)
C305 C304 H30E 109.4
C303 C304 H30E 109.4
C305 C304 H30F 109.4
C303 C304 H30F 109.4
H30E C304 H30F 108.0
C304 C305 C306 112.0(3)
C304 C305 H30G 109.2
C306 C305 H30G 109.2
C304 C305 H30H 109.2
C306 C305 H30H 109.2
H30G C305 H30H 107.9
C305 C306 C301 108.8(3)
C305 C306 H30I 109.9
C301 C306 H30I 109.9
C305 C306 H30J 109.9
C301 C306 H30J 109.9
H30I C306 H30J 108.3
N13 C307 C312 107.4(2)
N13 C307 C308 110.4(2)
C312 C307 C308 111.4(2)
N13 C307 H307 109.2
C312 C307 H307 109.2
C308 C307 H307 109.2
C307 C308 C309 111.0(3)
C307 C308 H30K 109.4
C309 C308 H30K 109.4
C307 C308 H30L 109.4
C309 C308 H30L 109.4
H30K C308 H30L 108.0
C310 C309 C308 111.1(3)
C310 C309 H30M 109.4
C308 C309 H30M 109.4
C310 C309 H30N 109.4
C308 C309 H30N 109.4
H30M C309 H30N 108.0
C309 C310 C311 110.3(3)
C309 C310 H31A 109.6
C311 C310 H31A 109.6
C309 C310 H31B 109.6
C311 C310 H31B 109.6
H31A C310 H31B 108.1
C312 C311 C310 111.8(3)
C312 C311 H31C 109.3
C310 C311 H31C 109.3
C312 C311 H31D 109.3
C310 C311 H31D 109.3
H31C C311 H31D 107.9
C311 C312 C307 111.8(2)
C311 C312 H31E 109.3
C307 C312 H31E 109.3
C311 C312 H31F 109.3
C307 C312 H31F 109.3
H31E C312 H31F 107.9
C401 N14 C407 118.2(2)
C401 N14 H14A 107.8
C407 N14 H14A 107.8
C401 N14 H14B 107.8
C407 N14 H14B 107.8
H14A N14 H14B 107.1
N14 C401 C402 108.4(2)
N14 C401 C406 111.2(3)
C402 C401 C406 111.9(3)
N14 C401 H401 108.4
C402 C401 H401 108.4
C406 C401 H401 108.4
C401 C402 C403 110.7(3)
C401 C402 H40A 109.5
C403 C402 H40A 109.5
C401 C402 H40B 109.5
C403 C402 H40B 109.5
H40A C402 H40B 108.1
C404 C403 C402 111.4(3)
C404 C403 H40C 109.3
C402 C403 H40C 109.3
C404 C403 H40D 109.3
C402 C403 H40D 109.3
H40C C403 H40D 108.0
C403 C404 C405 109.5(3)
C403 C404 H40E 109.8
C405 C404 H40E 109.8
C403 C404 H40F 109.8
C405 C404 H40F 109.8
H40E C404 H40F 108.2
C404 C405 C406 112.7(4)
C404 C405 H40G 109.1
C406 C405 H40G 109.1
C404 C405 H40H 109.1
C406 C405 H40H 109.1
H40G C405 H40H 107.8
C401 C406 C405 109.1(3)
C401 C406 H40I 109.9
C405 C406 H40I 109.9
C401 C406 H40J 109.9
C405 C406 H40J 109.9
H40I C406 H40J 108.3
N14 C407 C412 107.7(2)
N14 C407 C408 109.8(2)
C412 C407 C408 112.3(3)
N14 C407 H407 109.0
C412 C407 H407 109.0
C408 C407 H407 109.0
C407 C408 C409 111.7(3)
C407 C408 H40K 109.3
C409 C408 H40K 109.3
C407 C408 H40L 109.3
C409 C408 H40L 109.3
H40K C408 H40L 107.9
C410 C409 C408 111.3(3)
C410 C409 H40M 109.4
C408 C409 H40M 109.4
C410 C409 H40N 109.4
C408 C409 H40N 109.4
H40M C409 H40N 108.0
C409 C410 C411 110.1(3)
C409 C410 H41A 109.6
C411 C410 H41A 109.6
C409 C410 H41B 109.6
C411 C410 H41B 109.6
H41A C410 H41B 108.2
C410 C411 C412 110.1(3)
C410 C411 H41C 109.6
C412 C411 H41C 109.6
C410 C411 H41D 109.6
C412 C411 H41D 109.6
H41C C411 H41D 108.2
C407 C412 C411 111.2(3)
C407 C412 H41E 109.4
C411 C412 H41E 109.4
C407 C412 H41F 109.4
C411 C412 H41F 109.4
H41E C412 H41F 108.0
C51 N1 C21 119.7(2)
C51 N1 H1 120.1
C21 N1 H1 120.1
C31 O31 H31 109.5
C51 O51 C61 120.3(2)
O11 C11 O21 123.6(3)
O11 C11 C21 117.7(2)
O21 C11 C21 118.7(2)
N1 C21 C11 112.3(2)
N1 C21 C31 109.1(2)
C11 C21 C31 110.6(2)
N1 C21 H21 108.2
C11 C21 H21 108.2
C31 C21 H21 108.2
O31 C31 C41 107.7(2)
O31 C31 C21 110.2(2)
C41 C31 C21 112.0(2)
O31 C31 H31X 109.0
C41 C31 H31X 109.0
C21 C31 H31X 109.0
C31 C41 H41X 109.5
C31 C41 H41Y 109.5
H41X C41 H41Y 109.5
C31 C41 H41Z 109.5
H41X C41 H41Z 109.5
H41Y C41 H41Z 109.5
O41 C51 N1 125.1(3)
O41 C51 O51 125.2(2)
N1 C51 O51 109.7(2)
O51 C61 C91 110.2(3)
O51 C61 C81 101.6(2)
C91 C61 C81 110.2(3)
O51 C61 C71 110.5(2)
C91 C61 C71 113.0(3)
C81 C61 C71 110.7(3)
C61 C71 H71X 109.5
C61 C71 H71Y 109.5
H71X C71 H71Y 109.5
C61 C71 H71Z 109.5
H71X C71 H71Z 109.5
H71Y C71 H71Z 109.5
C61 C81 H81X 109.5
C61 C81 H81Y 109.5
H81X C81 H81Y 109.5
C61 C81 H81Z 109.5
H81X C81 H81Z 109.5
H81Y C81 H81Z 109.5
C61 C91 H91X 109.5
C61 C91 H91Y 109.5
H91X C91 H91Y 109.5
C61 C91 H91Z 109.5
H91X C91 H91Z 109.5
H91Y C91 H91Z 109.5
C52 N2 C22 119.7(2)
C52 N2 H2 120.1
C22 N2 H2 120.1
C32 O32 H32 109.5
C52 O52 C62 120.4(2)
O12 C12 O22 124.0(2)
O12 C12 C22 117.2(2)
O22 C12 C22 118.8(2)
N2 C22 C12 112.4(2)
N2 C22 C32 108.8(2)
C12 C22 C32 110.9(2)
N2 C22 H22 108.2
C12 C22 H22 108.2
C32 C22 H22 108.2
O32 C32 C42 107.8(3)
O32 C32 C22 109.7(2)
C42 C32 C22 112.3(3)
O32 C32 H32X 109.0
C42 C32 H32X 109.0
C22 C32 H32X 109.0
C32 C42 H42X 109.5
C32 C42 H42Y 109.5
H42X C42 H42Y 109.5
C32 C42 H42Z 109.5
H42X C42 H42Z 109.5
H42Y C42 H42Z 109.5
O42 C52 N2 125.3(3)
O42 C52 O52 125.2(3)
N2 C52 O52 109.4(2)
O52 C62 C72 102.0(2)
O52 C62 C92 110.4(2)
C72 C62 C92 111.7(3)
O52 C62 C82 109.9(2)
C72 C62 C82 110.1(3)
C92 C62 C82 112.3(3)
C62 C72 H72X 109.5
C62 C72 H72Y 109.5
H72X C72 H72Y 109.5
C62 C72 H72Z 109.5
H72X C72 H72Z 109.5
H72Y C72 H72Z 109.5
C62 C82 H82X 109.5
C62 C82 H82Y 109.5
H82X C82 H82Y 109.5
C62 C82 H82Z 109.5
H82X C82 H82Z 109.5
H82Y C82 H82Z 109.5
C62 C92 H92X 109.5
C62 C92 H92Y 109.5
H92X C92 H92Y 109.5
C62 C92 H92Z 109.5
H92X C92 H92Z 109.5
H92Y C92 H92Z 109.5
C53 N3 C23 124.0(2)
C53 N3 H3 118.0
C23 N3 H3 118.0
C33 O33 H33 109.5
C53 O53 C63 121.6(2)
O13 C13 O23 124.3(3)
O13 C13 C23 116.8(2)
O23 C13 C23 118.8(2)
N3 C23 C13 113.9(2)
N3 C23 C33 107.8(2)
C13 C23 C33 109.9(2)
N3 C23 H23 108.4
C13 C23 H23 108.4
C33 C23 H23 108.4
O33 C33 C43 108.3(2)
O33 C33 C23 109.5(2)
C43 C33 C23 112.7(2)
O33 C33 H33X 108.8
C43 C33 H33X 108.8
C23 C33 H33X 108.8
C33 C43 H43X 109.5
C33 C43 H43Y 109.5
H43X C43 H43Y 109.5
C33 C43 H43Z 109.5
H43X C43 H43Z 109.5
H43Y C43 H43Z 109.5
O43 C53 O53 125.5(3)
O43 C53 N3 124.0(3)
O53 C53 N3 110.5(2)
O53 C63 C83 110.2(3)
O53 C63 C93 101.7(3)
C83 C63 C93 111.1(3)
O53 C63 C73 110.7(2)
C83 C63 C73 112.4(3)
C93 C63 C73 110.3(3)
C63 C73 H73X 109.5
C63 C73 H73Y 109.5
H73X C73 H73Y 109.5
C63 C73 H73Z 109.5
H73X C73 H73Z 109.5
H73Y C73 H73Z 109.5
C63 C83 H83X 109.5
C63 C83 H83Y 109.5
H83X C83 H83Y 109.5
C63 C83 H83Z 109.5
H83X C83 H83Z 109.5
H83Y C83 H83Z 109.5
C63 C93 H93X 109.5
C63 C93 H93Y 109.5
H93X C93 H93Y 109.5
C63 C93 H93Z 109.5
H93X C93 H93Z 109.5
H93Y C93 H93Z 109.5
C54 N4 C24 118.8(2)
C54 N4 H4 120.6
C24 N4 H4 120.6
C34 O34 H34 109.5
C54 O54 C64 120.1(2)
O14 C14 O24 124.2(3)
O14 C14 C24 117.2(2)
O24 C14 C24 118.6(2)
N4 C24 C14 112.7(2)
N4 C24 C34 108.3(2)
C14 C24 C34 111.8(2)
N4 C24 H24 107.9
C14 C24 H24 107.9
C34 C24 H24 107.9
O34 C34 C44 108.3(2)
O34 C34 C24 109.0(2)
C44 C34 C24 112.5(2)
O34 C34 H34X 109.0
C44 C34 H34X 109.0
C24 C34 H34X 109.0
C34 C44 H44X 109.5
C34 C44 H44Y 109.5
H44X C44 H44Y 109.5
C34 C44 H44Z 109.5
H44X C44 H44Z 109.5
H44Y C44 H44Z 109.5
O44 C54 N4 125.0(3)
O44 C54 O54 124.9(3)
N4 C54 O54 110.1(2)
O54 C64 C74 110.5(3)
O54 C64 C84 101.4(3)
C74 C64 C84 110.9(3)
O54 C64 C94 110.0(3)
C74 C64 C94 112.7(3)
C84 C64 C94 110.8(3)
C64 C74 H74X 109.5
C64 C74 H74Y 109.5
H74X C74 H74Y 109.5
C64 C74 H74Z 109.5
H74X C74 H74Z 109.5
H74Y C74 H74Z 109.5
C64 C84 H84X 109.5
C64 C84 H84Y 109.5
H84X C84 H84Y 109.5
C64 C84 H84Z 109.5
H84X C84 H84Z 109.5
H84Y C84 H84Z 109.5
C64 C94 H94X 109.5
C64 C94 H94Y 109.5
H94X C94 H94Y 109.5
C64 C94 H94Z 109.5
H94X C94 H94Z 109.5
H94Y C94 H94Z 109.5

loop_
_geom_bond_atom_site_label_1
_geom_bond_atom_site_label_2
_geom_bond_distance
N11 C101 1.509(3)
N11 C107 1.509(3)
N11 H11A 0.9200
N11 H11B 0.9200
C101 C106 1.523(4)
C101 C102 1.526(4)
C101 H101 1.0000
C102 C103 1.535(4)
C102 H10A 0.9900
C102 H10B 0.9900
C103 C104 1.519(5)
C103 H10C 0.9900
C103 H10D 0.9900
C104 C105 1.510(5)
C104 H10E 0.9900
C104 H10F 0.9900
C105 C106 1.535(4)
C105 H10G 0.9900
C105 H10H 0.9900
C106 H10I 0.9900
C106 H10J 0.9900
C107 C108 1.527(4)
C107 C112 1.531(4)
C107 H107 1.0000
C108 C109 1.532(4)
C108 H10K 0.9900
C108 H10L 0.9900
C109 C110 1.530(4)
C109 H10M 0.9900
C109 H10N 0.9900
C110 C111 1.525(5)
C110 H11C 0.9900
C110 H11D 0.9900
C111 C112 1.527(4)
C111 H11E 0.9900
C111 H11F 0.9900
C112 H11G 0.9900
C112 H11H 0.9900
N12 C207 1.502(3)
N12 C201 1.508(3)
N12 H12A 0.9200
N12 H12B 0.9200
C201 C202 1.520(4)
C201 C206 1.523(4)
C201 H201 1.0000
C202 C203 1.527(4)
C202 H20A 0.9900
C202 H20B 0.9900
C203 C204 1.528(5)
C203 H20C 0.9900
C203 H20D 0.9900
C204 C205 1.516(5)
C204 H20E 0.9900
C204 H20F 0.9900
C205 C206 1.538(4)
C205 H20G 0.9900
C205 H20H 0.9900
C206 H20I 0.9900
C206 H20J 0.9900
C207 C208 1.524(4)
C207 C212 1.528(4)
C207 H207 1.0000
C208 C209 1.530(4)
C208 H20K 0.9900
C208 H20L 0.9900
C209 C210 1.527(5)
C209 H20M 0.9900
C209 H20N 0.9900
C210 C211 1.524(6)
C210 H21E 0.9900
C210 H21F 0.9900
C211 C212 1.528(4)
C211 H21I 0.9900
C211 H21J 0.9900
C212 H21K 0.9900
C212 H21L 0.9900
N13 C307 1.503(4)
N13 C301 1.506(4)
N13 H13A 0.9200
N13 H13B 0.9200
C301 C302 1.504(4)
C301 C306 1.529(4)
C301 H301 1.0000
C302 C303 1.539(4)
C302 H30A 0.9900
C302 H30B 0.9900
C303 C304 1.524(6)
C303 H30C 0.9900
C303 H30D 0.9900
C304 C305 1.521(6)
C304 H30E 0.9900
C304 H30F 0.9900
C305 C306 1.529(5)
C305 H30G 0.9900
C305 H30H 0.9900
C306 H30I 0.9900
C306 H30J 0.9900
C307 C312 1.522(4)
C307 C308 1.531(4)
C307 H307 1.0000
C308 C309 1.534(4)
C308 H30K 0.9900
C308 H30L 0.9900
C309 C310 1.514(5)
C309 H30M 0.9900
C309 H30N 0.9900
C310 C311 1.522(5)
C310 H31A 0.9900
C310 H31B 0.9900
C311 C312 1.520(4)
C311 H31C 0.9900
C311 H31D 0.9900
C312 H31E 0.9900
C312 H31F 0.9900
N14 C401 1.493(4)
N14 C407 1.511(4)
N14 H14A 0.9200
N14 H14B 0.9200
C401 C402 1.521(4)
C401 C406 1.521(5)
C401 H401 1.0000
C402 C403 1.526(4)
C402 H40A 0.9900
C402 H40B 0.9900
C403 C404 1.517(6)
C403 H40C 0.9900
C403 H40D 0.9900
C404 C405 1.532(7)
C404 H40E 0.9900
C404 H40F 0.9900
C405 C406 1.540(5)
C405 H40G 0.9900
C405 H40H 0.9900
C406 H40I 0.9900
C406 H40J 0.9900
C407 C412 1.523(4)
C407 C408 1.523(4)
C407 H407 1.0000
C408 C409 1.533(5)
C408 H40K 0.9900
C408 H40L 0.9900
C409 C410 1.510(5)
C409 H40M 0.9900
C409 H40N 0.9900
C410 C411 1.518(5)
C410 H41A 0.9900
C410 H41B 0.9900
C411 C412 1.536(4)
C411 H41C 0.9900
C411 H41D 0.9900
C412 H41E 0.9900
C412 H41F 0.9900
N1 C51 1.337(3)
N1 C21 1.446(3)
N1 H1 0.8800
O11 C11 1.259(3)
O21 C11 1.265(3)
O31 C31 1.423(3)
O31 H31 0.8400
O41 C51 1.223(3)
O51 C51 1.360(3)
O51 C61 1.462(3)
C11 C21 1.533(4)
C21 C31 1.539(4)
C21 H21 1.0000
C31 C41 1.512(4)
C31 H31X 1.0000
C41 H41X 0.9800
C41 H41Y 0.9800
C41 H41Z 0.9800
C61 C91 1.509(5)
C61 C81 1.521(4)
C61 C71 1.523(4)
C71 H71X 0.9800
C71 H71Y 0.9800
C71 H71Z 0.9800
C81 H81X 0.9800
C81 H81Y 0.9800
C81 H81Z 0.9800
C91 H91X 0.9800
C91 H91Y 0.9800
C91 H91Z 0.9800
N2 C52 1.339(3)
N2 C22 1.448(3)
N2 H2 0.8800
O12 C12 1.259(3)
O22 C12 1.266(3)
O32 C32 1.421(3)
O32 H32 0.8400
O42 C52 1.216(3)
O52 C52 1.361(3)
O52 C62 1.461(3)
C12 C22 1.535(4)
C22 C32 1.546(4)
C22 H22 1.0000
C32 C42 1.506(4)
C32 H32X 1.0000
C42 H42X 0.9800
C42 H42Y 0.9800
C42 H42Z 0.9800
C62 C72 1.513(4)
C62 C92 1.517(4)
C62 C82 1.521(5)
C72 H72X 0.9800
C72 H72Y 0.9800
C72 H72Z 0.9800
C82 H82X 0.9800
C82 H82Y 0.9800
C82 H82Z 0.9800
C92 H92X 0.9800
C92 H92Y 0.9800
C92 H92Z 0.9800
N3 C53 1.351(4)
N3 C23 1.462(3)
N3 H3 0.8800
O13 C13 1.248(4)
O23 C13 1.266(4)
O33 C33 1.430(3)
O33 H33 0.8400
O43 C53 1.225(4)
O53 C53 1.345(4)
O53 C63 1.475(3)
C13 C23 1.538(4)
C23 C33 1.538(4)
C23 H23 1.0000
C33 C43 1.516(4)
C33 H33X 1.0000
C43 H43X 0.9800
C43 H43Y 0.9800
C43 H43Z 0.9800
C63 C83 1.512(4)
C63 C93 1.515(5)
C63 C73 1.530(4)
C73 H73X 0.9800
C73 H73Y 0.9800
C73 H73Z 0.9800
C83 H83X 0.9800
C83 H83Y 0.9800
C83 H83Z 0.9800
C93 H93X 0.9800
C93 H93Y 0.9800
C93 H93Z 0.9800
N4 C54 1.345(4)
N4 C24 1.451(3)
N4 H4 0.8800
O14 C14 1.257(3)
O24 C14 1.263(3)
O34 C34 1.425(3)
O34 H34 0.8400
O44 C54 1.218(4)
O54 C54 1.359(3)
O54 C64 1.471(4)
C14 C24 1.528(4)
C24 C34 1.550(4)
C24 H24 1.0000
C34 C44 1.507(4)
C34 H34X 1.0000
C44 H44X 0.9800
C44 H44Y 0.9800
C44 H44Z 0.9800
C64 C74 1.514(5)
C64 C84 1.529(5)
C64 C94 1.532(6)
C74 H74X 0.9800
C74 H74Y 0.9800
C74 H74Z 0.9800
C84 H84X 0.9800
C84 H84Y 0.9800
C84 H84Z 0.9800
C94 H94X 0.9800
C94 H94Y 0.9800
C94 H94Z 0.9800

loop_
_geom_hbond_atom_site_label_D
_geom_hbond_atom_site_label_H
_geom_hbond_atom_site_label_A
_geom_hbond_site_symmetry_A
_geom_hbond_distance_DH
_geom_hbond_distance_HA
_geom_hbond_distance_DA
_geom_hbond_angle_DHA
N11 H11B O11 2_646 0.92 1.81 2.697(3) 161
N11 H11A O21 . 0.92 1.85 2.765(3) 178
N12 H12A O22 . 0.92 1.84 2.761(3) 177
N12 H12B O12 2_645 0.92 1.82 2.704(3) 162
N13 H13A O13 2_546 0.92 1.84 2.751(3) 169
N13 H13B O23 . 0.92 1.82 2.741(3) 175
N14 H14A O24 . 0.92 1.81 2.724(3) 170
N14 H14B O14 2_545 0.92 1.84 2.728(3) 160
N1 H1 O11 2_646 0.88 2.03 2.876(3) 161
O31 H31 O21 2_646 0.84 1.96 2.784(3) 166
N2 H2 O12 2_645 0.88 2.04 2.888(3) 162
O32 H32 O22 2_645 0.84 1.96 2.789(3) 172
N3 H3 O23 2_546 0.88 2.43 3.207(3) 148
N3 H3 O13 2_546 0.88 2.54 3.358(4) 156
O33 H33 O23 2_546 0.84 1.88 2.715(3) 174
N4 H4 O14 2_545 0.88 2.13 2.921(3) 150
O34 H34 O24 2_545 0.84 1.91 2.743(3) 171
C208 H20K O34 2_545 0.99 2.58 3.411(4) 141
C210 H21E O42 2_645 0.99 2.52 3.434(4) 154
C402 H40A O44 2_545 0.99 2.35 3.233(4) 148
C412 H41F O14 2_545 0.99 2.55 3.325(4) 136

loop_
_geom_torsion_atom_site_label_1
_geom_torsion_atom_site_label_2
_geom_torsion_atom_site_label_3
_geom_torsion_atom_site_label_4
_geom_torsion
_geom_torsion_publ_flag
C107 N11 C101 C106 171.5(2) ?
C107 N11 C101 C102 -66.5(3) ?
N11 C101 C102 C103 -177.7(2) ?
C106 C101 C102 C103 -57.2(3) ?
C101 C102 C103 C104 56.2(4) ?
C102 C103 C104 C105 -56.2(4) ?
C103 C104 C105 C106 56.8(4) ?
N11 C101 C106 C105 -179.3(3) ?
C102 C101 C106 C105 58.3(4) ?
C104 C105 C106 C101 -58.0(4) ?
C101 N11 C107 C108 -53.3(3) ?
C101 N11 C107 C112 -175.4(2) ?
N11 C107 C108 C109 -174.1(2) ?
C112 C107 C108 C109 -54.5(3) ?
C107 C108 C109 C110 56.6(3) ?
C108 C109 C110 C111 -57.6(4) ?
C109 C110 C111 C112 57.1(3) ?
C110 C111 C112 C107 -55.6(3) ?
N11 C107 C112 C111 175.9(2) ?
C108 C107 C112 C111 54.0(3) ?
C207 N12 C201 C202 -52.5(3) ?
C207 N12 C201 C206 -174.9(2) ?
N12 C201 C202 C203 -175.5(2) ?
C206 C201 C202 C203 -55.4(3) ?
C201 C202 C203 C204 56.3(4) ?
C202 C203 C204 C205 -57.0(4) ?
C203 C204 C205 C206 55.8(4) ?
N12 C201 C206 C205 177.4(3) ?
C202 C201 C206 C205 54.8(4) ?
C204 C205 C206 C201 -55.0(4) ?
C201 N12 C207 C208 -62.9(3) ?
C201 N12 C207 C212 173.9(2) ?
N12 C207 C208 C209 -179.0(2) ?
C212 C207 C208 C209 -57.6(3) ?
C207 C208 C209 C210 57.0(4) ?
C208 C209 C210 C211 -57.1(4) ?
C209 C210 C211 C212 56.1(4) ?
C210 C211 C212 C207 -56.2(4) ?
N12 C207 C212 C211 -179.2(3) ?
C208 C207 C212 C211 57.8(4) ?
C307 N13 C301 C302 177.7(3) ?
C307 N13 C301 C306 53.2(3) ?
N13 C301 C302 C303 177.8(3) ?
C306 C301 C302 C303 -57.7(4) ?
C301 C302 C303 C304 56.1(4) ?
C302 C303 C304 C305 -55.7(4) ?
C303 C304 C305 C306 57.2(4) ?
C304 C305 C306 C301 -56.2(4) ?
C302 C301 C306 C305 56.8(4) ?
N13 C301 C306 C305 179.4(3) ?
C301 N13 C307 C312 -178.9(2) ?
C301 N13 C307 C308 59.5(3) ?
N13 C307 C308 C309 173.1(2) ?
C312 C307 C308 C309 53.9(3) ?
C307 C308 C309 C310 -56.4(4) ?
C308 C309 C310 C311 57.4(4) ?
C309 C310 C311 C312 -56.6(4) ?
C310 C311 C312 C307 54.7(4) ?
N13 C307 C312 C311 -174.1(3) ?
C308 C307 C312 C311 -53.2(3) ?
C407 N14 C401 C402 -174.9(2) ?
C407 N14 C401 C406 61.6(4) ?
N14 C401 C402 C403 179.9(3) ?
C406 C401 C402 C403 -57.0(4) ?
C401 C402 C403 C404 57.1(4) ?
C402 C403 C404 C405 -56.2(4) ?
C403 C404 C405 C406 56.4(5) ?
N14 C401 C406 C405 177.0(3) ?
C402 C401 C406 C405 55.6(4) ?
C404 C405 C406 C401 -55.8(5) ?
C401 N14 C407 C412 -174.3(3) ?
C401 N14 C407 C408 63.1(3) ?
N14 C407 C408 C409 171.0(2) ?
C412 C407 C408 C409 51.1(3) ?
C407 C408 C409 C410 -54.1(4) ?
C408 C409 C410 C411 58.6(4) ?
C409 C410 C411 C412 -59.9(4) ?
N14 C407 C412 C411 -173.9(3) ?
C408 C407 C412 C411 -52.8(4) ?
C410 C411 C412 C407 57.0(4) ?
C51 N1 C21 C11 -76.5(3) ?
C51 N1 C21 C31 160.4(2) ?
O11 C11 C21 N1 141.6(2) y
O21 C11 C21 N1 -41.0(3) y
O11 C11 C21 C31 -96.2(3) ?
O21 C11 C21 C31 81.2(3) ?
N1 C21 C31 O31 -60.5(3) y
C11 C21 C31 O31 175.5(2) ?
N1 C21 C31 C41 179.6(3) y
C11 C21 C31 C41 55.6(3) ?
C21 N1 C51 O41 -5.3(4) y
C21 N1 C51 O51 175.6(2) y
C61 O51 C51 O41 0.8(4) ?
C61 O51 C51 N1 180.0(2) ?
C51 O51 C61 C91 -67.8(3) ?
C51 O51 C61 C81 175.3(2) ?
C51 O51 C61 C71 57.8(3) ?
C52 N2 C22 C12 -78.6(3) ?
C52 N2 C22 C32 158.3(2) ?
O12 C12 C22 N2 144.2(2) y
O22 C12 C22 N2 -37.8(3) y
O12 C12 C22 C32 -93.9(3) ?
O22 C12 C22 C32 84.1(3) ?
N2 C22 C32 O32 -60.3(3) y
C12 C22 C32 O32 175.7(2) ?
N2 C22 C32 C42 179.9(3) y
C12 C22 C32 C42 55.9(3) ?
C22 N2 C52 O42 -4.0(4) y
C22 N2 C52 O52 177.0(2) y
C62 O52 C52 O42 5.5(4) ?
C62 O52 C52 N2 -175.5(2) ?
C52 O52 C62 C72 174.4(2) ?
C52 O52 C62 C92 55.6(3) ?
C52 O52 C62 C82 -68.9(3) ?
C53 N3 C23 C13 -67.1(3) ?
C53 N3 C23 C33 170.7(3) ?
O13 C13 C23 N3 138.2(3) y
O23 C13 C23 N3 -45.0(4) y
O13 C13 C23 C33 -100.7(3) ?
O23 C13 C23 C33 76.1(3) ?
N3 C23 C33 O33 -64.0(3) y
C13 C23 C33 O33 171.3(2) ?
N3 C23 C33 C43 175.4(2) y
C13 C23 C33 C43 50.8(3) ?
C63 O53 C53 O43 -0.1(4) ?
C63 O53 C53 N3 178.0(2) ?
C23 N3 C53 O43 -170.2(3) y
C23 N3 C53 O53 11.7(4) y
C53 O53 C63 C83 63.4(4) ?
C53 O53 C63 C93 -178.7(3) ?
C53 O53 C63 C73 -61.5(4) ?
C54 N4 C24 C14 -67.8(3) ?
C54 N4 C24 C34 167.9(2) ?
O14 C14 C24 N4 144.0(2) y
O24 C14 C24 N4 -37.2(3) y
O14 C14 C24 C34 -93.7(3) ?
O24 C14 C24 C34 85.1(3) ?
N4 C24 C34 O34 -60.1(3) y
C14 C24 C34 O34 175.1(2) ?
N4 C24 C34 C44 179.8(2) y
C14 C24 C34 C44 55.0(3) ?
C24 N4 C54 O44 -3.7(4) y
C24 N4 C54 O54 178.0(2) y
C64 O54 C54 O44 -2.2(4) ?
C64 O54 C54 N4 176.2(3) ?
C54 O54 C64 C74 -60.8(4) ?
C54 O54 C64 C84 -178.4(3) ?
C54 O54 C64 C94 64.3(4) ?

loop_
_cod_related_entry_id
_cod_related_entry_database
_cod_related_entry_code
1 ChemSpider 23954493
